data_7057102
loop_
_publ_author_name
'Savoldelli, A.'
'Nardis, S.'
'Genovese, D.'
'Prodi, L.'
'Fronczek, F. R.'
'Smith, K. M.'
'Paolesse, R.'

_publ_section_title
;
 Moving corrole towards a red-record: synthesis of \b-acrolein Ga and Cu
 corroles using the Vilsmeier reaction
;
_journal_issue 10
_journal_name_full 'New Journal of Chemistry'
_journal_page_first 8200
_journal_paper_doi 10.1039/C7NJ04705C
_journal_volume 42
_journal_year 2018
_chemical_formula_moiety 'C46 H33 Cu N4 O2'
_chemical_formula_sum 'C46 H33 Cu N4 O2'
_chemical_formula_weight 737.30
_space_group_crystal_system monoclinic
_space_group_IT_number 14
_space_group_name_Hall '-P 2yn'
_space_group_name_H-M_alt 'P 1 21/n 1'
_symmetry_space_group_name_Hall '-P 2yn'
_symmetry_space_group_name_H-M 'P 1 21/n 1'
_atom_sites_solution_hydrogens geom
_audit_creation_method SHELXL-2018/1
_audit_update_record
;
2018-01-23 deposited with the CCDC.
2018-03-05 downloaded from the CCDC.
;
_cell_angle_alpha 90
_cell_angle_beta 93.512(2)
_cell_angle_gamma 90
_cell_formula_units_Z 8
_cell_length_a 13.6770(4)
_cell_length_b 25.6111(9)
_cell_length_c 26.6282(9)
_cell_measurement_reflns_used 9934
_cell_measurement_temperature 90.0(5)
_cell_measurement_theta_max 52.69
_cell_measurement_theta_min 3.45
_cell_volume 9309.9(5)
_computing_cell_refinement 'Bruker SAINT'
_computing_data_collection 'Bruker APEX3'
_computing_data_reduction 'Bruker SAINT'
_computing_structure_refinement 'SHELXL-2018/1 (Sheldrick, 2018)'
_computing_structure_solution 'SHELXS-97 (Sheldrick, 2008)'
_diffrn_ambient_temperature 90.0(5)
_diffrn_measured_fraction_theta_full 0.977
_diffrn_measured_fraction_theta_max 0.977
_diffrn_measurement_device_type 'Bruker Kappa APEX-II DUO'
_diffrn_measurement_method '\f and \w scans'
_diffrn_radiation_monochromator 'QUAZAR multilayer optics'
_diffrn_radiation_source 'I\mS microfocus'
_diffrn_radiation_type CuK\a
_diffrn_radiation_wavelength 1.54184
_diffrn_reflns_av_R_equivalents 0.0724
_diffrn_reflns_av_unetI/netI 0.0497
_diffrn_reflns_Laue_measured_fraction_full 0.977
_diffrn_reflns_Laue_measured_fraction_max 0.977
_diffrn_reflns_limit_h_max 14
_diffrn_reflns_limit_h_min -14
_diffrn_reflns_limit_k_max 26
_diffrn_reflns_limit_k_min -26
_diffrn_reflns_limit_l_max 27
_diffrn_reflns_limit_l_min -26
_diffrn_reflns_number 61957
_diffrn_reflns_point_group_measured_fraction_full 0.977
_diffrn_reflns_point_group_measured_fraction_max 0.977
_diffrn_reflns_theta_full 53.694
_diffrn_reflns_theta_max 53.694
_diffrn_reflns_theta_min 2.396
_exptl_absorpt_coefficient_mu 0.939
_exptl_absorpt_correction_T_max 0.931
_exptl_absorpt_correction_T_min 0.848
_exptl_absorpt_correction_type multi-scan
_exptl_absorpt_process_details 'SADABS (Sheldrick, 2004)'
_exptl_crystal_colour brown
_exptl_crystal_density_diffrn 1.052
_exptl_crystal_description prism
_exptl_crystal_F_000 3056
_exptl_crystal_recrystallization_method 'Re-crystallisation from solvent: hexane/dichloromethane'
_exptl_crystal_size_max 0.230
_exptl_crystal_size_mid 0.130
_exptl_crystal_size_min 0.070
_refine_diff_density_max 0.568
_refine_diff_density_min -0.245
_refine_diff_density_rms 0.066
_refine_ls_extinction_method none
_refine_ls_goodness_of_fit_ref 1.058
_refine_ls_hydrogen_treatment constr
_refine_ls_matrix_type full
_refine_ls_number_parameters 961
_refine_ls_number_reflns 10888
_refine_ls_number_restraints 0
_refine_ls_restrained_S_all 1.058
_refine_ls_R_factor_all 0.1042
_refine_ls_R_factor_gt 0.0710
_refine_ls_shift/su_max 0.001
_refine_ls_shift/su_mean 0.000
_refine_ls_structure_factor_coef Fsqd
_refine_ls_weighting_details 'w=1/[\s^2^(Fo^2^)+(0.1067P)^2^+11.8983P] where P=(Fo^2^+2Fc^2^)/3'
_refine_ls_weighting_scheme calc
_refine_ls_wR_factor_gt 0.1903
_refine_ls_wR_factor_ref 0.2179
_reflns_Friedel_coverage 0.000
_reflns_number_gt 7285
_reflns_number_total 10888
_reflns_threshold_expression 'I > 2\s(I)'
_cod_data_source_file c7nj04705c1.cif
_cod_data_source_block AS3
_cod_depositor_comments 'Adding full bibliography for 7057102--7057103.cif.'
_cod_database_code 7057102
_shelx_shelxl_version_number 2018/1
_shelx_space_group_comment
;
The symmetry employed for this shelxl refinement is uniquely defined
by the following loop, which should always be used as a source of
symmetry information in preference to the above space-group names.
They are only intended as comments.
;
_shelx_estimated_absorpt_t_min 0.813
_shelx_estimated_absorpt_t_max 0.937

loop_
_space_group_symop_operation_xyz
'x, y, z'
'-x+1/2, y+1/2, -z+1/2'
'-x, -y, -z'
'x-1/2, -y-1/2, z-1/2'

loop_
_atom_site_label
_atom_site_type_symbol
_atom_site_fract_x
_atom_site_fract_y
_atom_site_fract_z
_atom_site_U_iso_or_equiv
_atom_site_adp_type
_atom_site_occupancy
_atom_site_site_symmetry_order
_atom_site_calc_flag
_atom_site_refinement_flags_posn
_atom_site_refinement_flags_adp
Cu1 Cu 0.37113(5) 0.52385(3) 0.37942(3) 0.0655(3) Uani 1 1 d . .
O1 O 0.4061(3) 0.3041(2) 0.6900(2) 0.1112(16) Uani 1 1 d . .
O2 O 0.3894(3) 0.4957(2) 0.71003(18) 0.0968(14) Uani 1 1 d . .
N1 N 0.3608(3) 0.4893(2) 0.44115(18) 0.0620(12) Uani 1 1 d . .
N2 N 0.3927(3) 0.45972(19) 0.34600(19) 0.0682(13) Uani 1 1 d . .
N3 N 0.3544(3) 0.5657(2) 0.32187(19) 0.0677(13) Uani 1 1 d . .
N4 N 0.3744(3) 0.58264(19) 0.42145(18) 0.0628(12) Uani 1 1 d . .
C1 C 0.3666(3) 0.5187(3) 0.4826(2) 0.0627(16) Uani 1 1 d . .
C2 C 0.3854(3) 0.4877(3) 0.5269(2) 0.0624(15) Uani 1 1 d . .
C3 C 0.3997(4) 0.4376(2) 0.5082(2) 0.0638(15) Uani 1 1 d . .
H3 H 0.416220 0.407707 0.528023 0.077 Uiso 1 1 calc R U
C4 C 0.3862(4) 0.4383(3) 0.4558(2) 0.0621(15) Uani 1 1 d . .
C5 C 0.3952(4) 0.4001(2) 0.4195(2) 0.0683(16) Uani 1 1 d . .
C6 C 0.3890(4) 0.4101(3) 0.3670(2) 0.0705(16) Uani 1 1 d . .
C7 C 0.3725(5) 0.3737(3) 0.3272(3) 0.0810(18) Uani 1 1 d . .
H7 H 0.365969 0.337015 0.331144 0.097 Uiso 1 1 calc R U
C8 C 0.3674(5) 0.3994(3) 0.2832(3) 0.0858(19) Uani 1 1 d . .
H8 H 0.357477 0.384440 0.250619 0.103 Uiso 1 1 calc R U
C9 C 0.3799(4) 0.4540(3) 0.2948(3) 0.0751(17) Uani 1 1 d . .
C10 C 0.3775(4) 0.4955(3) 0.2598(2) 0.0739(17) Uani 1 1 d . .
C11 C 0.3705(4) 0.5480(3) 0.2736(3) 0.0727(17) Uani 1 1 d . .
C12 C 0.3849(5) 0.5926(3) 0.2413(3) 0.0843(19) Uani 1 1 d . .
H12 H 0.396076 0.591681 0.206458 0.101 Uiso 1 1 calc R U
C13 C 0.3796(5) 0.6351(3) 0.2699(3) 0.0841(19) Uani 1 1 d . .
H13 H 0.386819 0.669973 0.258617 0.101 Uiso 1 1 calc R U
C14 C 0.3612(4) 0.6200(3) 0.3204(3) 0.0729(17) Uani 1 1 d . .
C15 C 0.3547(4) 0.6536(3) 0.3619(3) 0.0720(17) Uani 1 1 d . .
C16 C 0.3570(4) 0.6352(3) 0.4113(3) 0.0692(16) Uani 1 1 d . .
C17 C 0.3393(4) 0.6588(3) 0.4577(3) 0.0785(18) Uani 1 1 d . .
H17 H 0.327894 0.695034 0.462472 0.094 Uiso 1 1 calc R U
C18 C 0.3408(4) 0.6220(3) 0.4949(3) 0.0773(18) Uani 1 1 d . .
H18 H 0.331411 0.627482 0.529566 0.093 Uiso 1 1 calc R U
C19 C 0.3594(4) 0.5737(3) 0.4708(2) 0.0669(16) Uani 1 1 d . .
C20 C 0.4164(5) 0.3448(3) 0.4375(2) 0.0757(17) Uani 1 1 d . .
C21 C 0.3622(5) 0.3232(3) 0.4758(3) 0.090(2) Uani 1 1 d . .
H21 H 0.309230 0.341713 0.488910 0.108 Uiso 1 1 calc R U
C22 C 0.3893(7) 0.2730(3) 0.4943(3) 0.105(3) Uani 1 1 d . .
H22 H 0.355480 0.258403 0.521102 0.126 Uiso 1 1 calc R U
C23 C 0.4636(8) 0.2447(3) 0.4743(4) 0.116(3) Uani 1 1 d . .
C24 C 0.5113(7) 0.2665(3) 0.4374(4) 0.118(3) Uani 1 1 d . .
H24 H 0.562609 0.247129 0.423651 0.142 Uiso 1 1 calc R U
C25 C 0.4905(6) 0.3151(3) 0.4181(3) 0.093(2) Uani 1 1 d . .
H25 H 0.526574 0.328539 0.391533 0.112 Uiso 1 1 calc R U
C26 C 0.4891(9) 0.1907(3) 0.4958(4) 0.156(4) Uani 1 1 d . .
H26A H 0.551743 0.192358 0.515615 0.234 Uiso 1 1 calc R U
H26B H 0.494183 0.165782 0.468112 0.234 Uiso 1 1 calc R U
H26C H 0.437587 0.179264 0.517340 0.234 Uiso 1 1 calc R U
C27 C 0.3858(6) 0.4829(3) 0.2062(3) 0.090(2) Uani 1 1 d . .
C28 C 0.4617(7) 0.4531(4) 0.1909(3) 0.123(3) Uani 1 1 d . .
H28 H 0.508936 0.439669 0.215238 0.147 Uiso 1 1 calc R U
C29 C 0.4703(9) 0.4423(5) 0.1404(4) 0.175(5) Uani 1 1 d . .
H29 H 0.522515 0.420949 0.130455 0.210 Uiso 1 1 calc R U
C30 C 0.4039(9) 0.4623(5) 0.1042(3) 0.153(4) Uani 1 1 d . .
C31 C 0.3237(8) 0.4910(4) 0.1188(3) 0.134(3) Uani 1 1 d . .
H31 H 0.276292 0.503661 0.094124 0.161 Uiso 1 1 calc R U
C32 C 0.3133(6) 0.5012(3) 0.1698(3) 0.099(2) Uani 1 1 d . .
H32 H 0.258277 0.520095 0.180117 0.119 Uiso 1 1 calc R U
C33 C 0.4169(11) 0.4514(6) 0.0477(4) 0.233(7) Uani 1 1 d . .
H33A H 0.352441 0.450243 0.029474 0.349 Uiso 1 1 calc R U
H33B H 0.450157 0.417889 0.044125 0.349 Uiso 1 1 calc R U
H33C H 0.456176 0.479328 0.033800 0.349 Uiso 1 1 calc R U
C34 C 0.3480(5) 0.7111(3) 0.3532(3) 0.0810(18) Uani 1 1 d . .
C35 C 0.4118(5) 0.7460(3) 0.3779(3) 0.091(2) Uani 1 1 d . .
H35 H 0.460087 0.733388 0.402075 0.109 Uiso 1 1 calc R U
C36 C 0.4063(7) 0.7991(3) 0.3680(3) 0.121(3) Uani 1 1 d . .
H36 H 0.450398 0.822284 0.385650 0.145 Uiso 1 1 calc R U
C37 C 0.3377(7) 0.8188(3) 0.3326(4) 0.123(3) Uani 1 1 d . .
C38 C 0.2720(6) 0.7845(3) 0.3083(3) 0.109(2) Uani 1 1 d . .
H38 H 0.222940 0.797524 0.284792 0.131 Uiso 1 1 calc R U
C39 C 0.2774(5) 0.7316(3) 0.3180(3) 0.097(2) Uani 1 1 d . .
H39 H 0.232615 0.708647 0.300490 0.116 Uiso 1 1 calc R U
C40 C 0.3338(8) 0.8769(3) 0.3219(4) 0.160(4) Uani 1 1 d . .
H40A H 0.274625 0.891726 0.335272 0.240 Uiso 1 1 calc R U
H40B H 0.332307 0.882679 0.285495 0.240 Uiso 1 1 calc R U
H40C H 0.391774 0.893823 0.338038 0.240 Uiso 1 1 calc R U
C41 C 0.3865(4) 0.5064(2) 0.5767(2) 0.0669(16) Uani 1 1 d . .
H41 H 0.389522 0.543260 0.579972 0.080 Uiso 1 1 calc R U
C42 C 0.3839(4) 0.4792(3) 0.6214(2) 0.0687(16) Uani 1 1 d . .
C43 C 0.3731(4) 0.4226(3) 0.6239(2) 0.0710(16) Uani 1 1 d . .
H43 H 0.345721 0.405683 0.594592 0.085 Uiso 1 1 calc R U
C44 C 0.3979(4) 0.3924(3) 0.6633(3) 0.0760(17) Uani 1 1 d . .
H44 H 0.423378 0.406803 0.694310 0.091 Uiso 1 1 calc R U
C45 C 0.3847(4) 0.3368(4) 0.6571(3) 0.094(2) Uani 1 1 d . .
H45 H 0.357481 0.324620 0.625617 0.112 Uiso 1 1 calc R U
C46 C 0.3885(4) 0.5106(3) 0.6675(3) 0.0799(18) Uani 1 1 d . .
H46 H 0.390950 0.547406 0.662932 0.096 Uiso 1 1 calc R U
Cu2 Cu 0.13008(5) 0.43750(4) 0.59912(3) 0.0768(3) Uani 1 1 d . .
O3 O 0.1070(5) 0.4985(3) 0.2258(3) 0.155(3) Uani 1 1 d . .
O4 O 0.1037(3) 0.6505(2) 0.3393(2) 0.1181(18) Uani 1 1 d . .
N5 N 0.1250(3) 0.5104(2) 0.6060(2) 0.0785(15) Uani 1 1 d . .
N6 N 0.1461(3) 0.4293(2) 0.6685(2) 0.0753(14) Uani 1 1 d . .
N7 N 0.1119(3) 0.3664(2) 0.5818(2) 0.0777(14) Uani 1 1 d . .
N8 N 0.1393(3) 0.4553(2) 0.5319(2) 0.0761(14) Uani 1 1 d . .
C47 C 0.1319(3) 0.5065(3) 0.5202(3) 0.0734(18) Uani 1 1 d . .
C48 C 0.1150(4) 0.5136(3) 0.4671(3) 0.0769(18) Uani 1 1 d . .
C49 C 0.1016(4) 0.4636(3) 0.4475(3) 0.0763(18) Uani 1 1 d . .
H49 H 0.084943 0.455110 0.413306 0.092 Uiso 1 1 calc R U
C50 C 0.1173(4) 0.4275(3) 0.4877(3) 0.0788(19) Uani 1 1 d . .
C51 C 0.1058(4) 0.3720(3) 0.4886(3) 0.0809(19) Uani 1 1 d . .
C52 C 0.1134(4) 0.3448(3) 0.5348(3) 0.0821(19) Uani 1 1 d . .
C53 C 0.1289(6) 0.2893(3) 0.5405(3) 0.104(2) Uani 1 1 d . .
H53 H 0.132360 0.264583 0.514045 0.124 Uiso 1 1 calc R U
C54 C 0.1374(5) 0.2790(3) 0.5901(3) 0.099(2) Uani 1 1 d . .
H54 H 0.147955 0.245449 0.604627 0.119 Uiso 1 1 calc R U
C55 C 0.1281(5) 0.3268(3) 0.6177(3) 0.086(2) Uani 1 1 d . .
C56 C 0.1324(4) 0.3333(3) 0.6693(3) 0.0785(18) Uani 1 1 d . .
C57 C 0.1350(4) 0.3817(3) 0.6935(3) 0.0785(18) Uani 1 1 d . .
C58 C 0.1244(4) 0.3912(3) 0.7458(3) 0.0858(19) Uani 1 1 d . .
H58 H 0.117602 0.365357 0.770915 0.103 Uiso 1 1 calc R U
C59 C 0.1258(5) 0.4429(3) 0.7532(3) 0.089(2) Uani 1 1 d . .
H59 H 0.118718 0.460514 0.784122 0.107 Uiso 1 1 calc R U
C60 C 0.1398(4) 0.4663(3) 0.7056(3) 0.0801(18) Uani 1 1 d . .
C61 C 0.1411(4) 0.5222(3) 0.6958(3) 0.0829(19) Uani 1 1 d . .
C62 C 0.1368(4) 0.5424(3) 0.6472(3) 0.0782(18) Uani 1 1 d . .
C63 C 0.1509(5) 0.5944(3) 0.6282(3) 0.092(2) Uani 1 1 d . .
H63 H 0.158101 0.625266 0.647788 0.111 Uiso 1 1 calc R U
C64 C 0.1520(4) 0.5915(3) 0.5775(3) 0.086(2) Uani 1 1 d . .
H64 H 0.160939 0.619820 0.555266 0.104 Uiso 1 1 calc R U
C65 C 0.1373(4) 0.5386(3) 0.5638(3) 0.0779(19) Uani 1 1 d . .
C66 C 0.0874(6) 0.3440(3) 0.4410(3) 0.089(2) Uani 1 1 d . .
C67 C 0.1377(5) 0.3541(3) 0.3985(3) 0.098(2) Uani 1 1 d . .
H67 H 0.187454 0.380099 0.400016 0.117 Uiso 1 1 calc R U
C68 C 0.1177(6) 0.3277(4) 0.3540(3) 0.109(3) Uani 1 1 d . .
H68 H 0.155537 0.335131 0.326092 0.131 Uiso 1 1 calc R U
C69 C 0.0440(8) 0.2904(4) 0.3485(3) 0.115(3) Uani 1 1 d . .
C70 C -0.0053(6) 0.2805(3) 0.3915(4) 0.109(2) Uani 1 1 d . .
H70 H -0.055890 0.254983 0.389877 0.131 Uiso 1 1 calc R U
C71 C 0.0158(7) 0.3060(3) 0.4366(3) 0.100(2) Uani 1 1 d . .
H71 H -0.019607 0.297301 0.465097 0.121 Uiso 1 1 calc R U
C72 C 0.0228(8) 0.2616(4) 0.3001(3) 0.141(3) Uani 1 1 d . .
H72A H 0.068796 0.272753 0.275447 0.211 Uiso 1 1 calc R U
H72B H -0.044357 0.269067 0.287191 0.211 Uiso 1 1 calc R U
H72C H 0.030059 0.223956 0.306085 0.211 Uiso 1 1 calc R U
C73 C 0.1309(5) 0.2857(3) 0.7009(3) 0.0846(19) Uani 1 1 d . .
C74 C 0.0573(6) 0.2488(3) 0.6943(3) 0.102(2) Uani 1 1 d . .
H74 H 0.006460 0.253695 0.668804 0.122 Uiso 1 1 calc R U
C75 C 0.0572(6) 0.2047(3) 0.7249(3) 0.108(2) Uani 1 1 d . .
H75 H 0.004231 0.180803 0.720508 0.130 Uiso 1 1 calc R U
C76 C 0.1302(6) 0.1945(3) 0.7609(3) 0.091(2) Uani 1 1 d . .
C77 C 0.2037(6) 0.2321(4) 0.7676(3) 0.113(3) Uani 1 1 d . .
H77 H 0.254571 0.226973 0.793051 0.136 Uiso 1 1 calc R U
C78 C 0.2044(6) 0.2769(3) 0.7380(3) 0.111(3) Uani 1 1 d . .
H78 H 0.255708 0.301679 0.743296 0.133 Uiso 1 1 calc R U
C79 C 0.1319(6) 0.1458(3) 0.7927(3) 0.104(2) Uani 1 1 d . .
H79A H 0.175453 0.119971 0.778704 0.156 Uiso 1 1 calc R U
H79B H 0.065570 0.131455 0.793038 0.156 Uiso 1 1 calc R U
H79C H 0.155852 0.154480 0.827172 0.156 Uiso 1 1 calc R U
C80 C 0.1490(5) 0.5584(3) 0.7391(3) 0.089(2) Uani 1 1 d . .
C81 C 0.0861(5) 0.6013(3) 0.7423(3) 0.104(2) Uani 1 1 d . .
H81 H 0.034150 0.605829 0.717350 0.125 Uiso 1 1 calc R U
C82 C 0.0977(7) 0.6374(3) 0.7811(4) 0.117(3) Uani 1 1 d . .
H82 H 0.054030 0.666150 0.782204 0.141 Uiso 1 1 calc R U
C83 C 0.1719(7) 0.6318(4) 0.8180(3) 0.114(3) Uani 1 1 d . .
C84 C 0.2346(6) 0.5894(4) 0.8156(3) 0.105(2) Uani 1 1 d . .
H84 H 0.286556 0.584988 0.840577 0.126 Uiso 1 1 calc R U
C85 C 0.2214(5) 0.5528(3) 0.7763(3) 0.096(2) Uani 1 1 d . .
H85 H 0.263992 0.523552 0.775666 0.116 Uiso 1 1 calc R U
C86 C 0.1879(7) 0.6736(4) 0.8591(4) 0.149(4) Uani 1 1 d . .
H86A H 0.142937 0.667307 0.885711 0.223 Uiso 1 1 calc R U
H86B H 0.175371 0.708210 0.844450 0.223 Uiso 1 1 calc R U
H86C H 0.255639 0.671806 0.873293 0.223 Uiso 1 1 calc R U
C87 C 0.1097(4) 0.5639(3) 0.4429(3) 0.086(2) Uani 1 1 d . .
H87 H 0.102787 0.592875 0.464667 0.103 Uiso 1 1 calc R U
C88 C 0.1132(4) 0.5756(3) 0.3929(3) 0.086(2) Uani 1 1 d . .
C89 C 0.1258(4) 0.5384(3) 0.3544(3) 0.091(2) Uani 1 1 d . .
H89 H 0.152015 0.505888 0.365883 0.109 Uiso 1 1 calc R U
C90 C 0.1070(4) 0.5416(3) 0.3047(4) 0.094(2) Uani 1 1 d . .
H90 H 0.081654 0.573401 0.290839 0.113 Uiso 1 1 calc R U
C91 C 0.1236(6) 0.4986(4) 0.2710(5) 0.123(3) Uani 1 1 d . .
H91 H 0.150031 0.467439 0.285744 0.148 Uiso 1 1 calc R U
C92 C 0.1055(4) 0.6327(3) 0.3815(4) 0.106(3) Uani 1 1 d . .
H92 H 0.101685 0.656300 0.408820 0.127 Uiso 1 1 calc R U

loop_
_atom_site_aniso_label
_atom_site_aniso_U_11
_atom_site_aniso_U_22
_atom_site_aniso_U_33
_atom_site_aniso_U_23
_atom_site_aniso_U_13
_atom_site_aniso_U_12
Cu1 0.0433(5) 0.0743(6) 0.0786(6) 0.0060(4) 0.0017(4) -0.0040(4)
O1 0.084(3) 0.113(4) 0.137(4) 0.032(4) 0.007(3) -0.017(3)
O2 0.089(3) 0.134(4) 0.067(3) -0.010(3) 0.007(2) 0.024(3)
N1 0.037(2) 0.076(4) 0.073(3) -0.003(3) 0.000(2) -0.003(2)
N2 0.055(3) 0.074(4) 0.076(4) 0.005(3) 0.003(2) -0.006(2)
N3 0.042(3) 0.080(4) 0.080(4) 0.006(3) -0.005(2) -0.008(2)
N4 0.038(2) 0.080(4) 0.069(3) 0.003(3) -0.003(2) -0.006(2)
C1 0.028(3) 0.083(5) 0.078(4) 0.009(4) 0.011(3) -0.004(3)
C2 0.032(3) 0.086(5) 0.070(4) 0.002(4) 0.004(2) -0.003(3)
C3 0.039(3) 0.077(4) 0.076(5) 0.007(3) 0.007(3) -0.004(3)
C4 0.034(3) 0.079(5) 0.074(5) 0.006(4) 0.007(3) -0.009(3)
C5 0.048(3) 0.075(4) 0.082(5) 0.005(4) 0.003(3) -0.010(3)
C6 0.053(4) 0.074(5) 0.084(5) 0.005(4) 0.006(3) 0.004(3)
C7 0.088(5) 0.076(4) 0.078(5) -0.001(4) 0.001(3) 0.000(4)
C8 0.089(5) 0.089(5) 0.078(5) -0.003(4) -0.005(4) 0.000(4)
C9 0.060(4) 0.081(5) 0.084(5) 0.000(4) -0.001(3) -0.003(3)
C10 0.063(4) 0.084(5) 0.073(4) 0.005(4) -0.007(3) -0.016(3)
C11 0.046(3) 0.090(5) 0.081(5) 0.014(4) -0.006(3) -0.011(3)
C12 0.077(4) 0.090(5) 0.085(5) 0.007(5) -0.002(4) -0.010(4)
C13 0.072(4) 0.088(5) 0.092(5) 0.025(4) -0.006(3) -0.017(4)
C14 0.047(3) 0.084(5) 0.086(5) 0.018(4) -0.001(3) -0.006(3)
C15 0.043(3) 0.083(5) 0.089(5) 0.010(4) 0.000(3) -0.007(3)
C16 0.052(4) 0.065(4) 0.091(5) -0.003(4) 0.006(3) 0.000(3)
C17 0.050(4) 0.067(4) 0.119(6) 0.004(4) 0.004(3) 0.000(3)
C18 0.050(4) 0.089(5) 0.094(5) 0.001(4) 0.008(3) 0.009(3)
C19 0.037(3) 0.080(5) 0.084(5) -0.004(4) 0.002(3) 0.002(3)
C20 0.069(4) 0.078(5) 0.078(4) 0.000(4) -0.011(3) -0.008(4)
C21 0.104(5) 0.077(5) 0.086(5) 0.008(4) -0.011(4) -0.028(4)
C22 0.139(7) 0.084(6) 0.088(5) 0.017(5) -0.022(5) -0.041(5)
C23 0.147(8) 0.077(6) 0.118(7) 0.002(5) -0.023(6) 0.000(6)
C24 0.149(8) 0.082(6) 0.121(7) -0.001(5) -0.009(6) 0.025(5)
C25 0.101(5) 0.084(5) 0.094(5) -0.007(4) -0.001(4) 0.001(4)
C26 0.229(12) 0.083(6) 0.151(8) 0.019(6) -0.038(8) 0.029(7)
C27 0.087(5) 0.104(6) 0.078(5) 0.007(4) 0.000(4) -0.011(4)
C28 0.125(7) 0.158(8) 0.085(6) -0.005(5) 0.010(5) 0.015(6)
C29 0.193(11) 0.247(14) 0.085(7) -0.030(7) 0.000(7) 0.069(10)
C30 0.156(9) 0.226(12) 0.076(6) -0.013(7) -0.005(6) 0.028(9)
C31 0.166(10) 0.155(9) 0.079(6) 0.014(5) -0.011(6) 0.008(7)
C32 0.102(6) 0.108(6) 0.087(5) 0.012(4) -0.004(4) -0.012(4)
C33 0.273(17) 0.34(2) 0.084(7) -0.028(9) 0.007(8) 0.070(15)
C34 0.064(4) 0.068(4) 0.110(5) 0.018(4) -0.003(4) 0.003(4)
C35 0.073(4) 0.078(5) 0.118(6) 0.016(4) -0.018(4) -0.005(4)
C36 0.134(7) 0.081(6) 0.143(7) 0.021(5) -0.031(6) -0.018(5)
C37 0.136(7) 0.078(6) 0.151(8) 0.019(5) -0.035(6) -0.013(5)
C38 0.100(6) 0.073(5) 0.150(7) 0.024(5) -0.023(5) 0.003(4)
C39 0.088(5) 0.085(5) 0.116(6) 0.017(4) -0.010(4) -0.001(4)
C40 0.163(9) 0.071(6) 0.236(12) 0.030(6) -0.066(8) -0.009(5)
C41 0.046(3) 0.072(4) 0.083(5) -0.006(4) 0.009(3) 0.003(3)
C42 0.045(3) 0.091(5) 0.071(4) -0.013(4) 0.007(3) 0.009(3)
C43 0.050(3) 0.086(5) 0.078(4) 0.002(4) 0.016(3) 0.001(3)
C44 0.049(4) 0.087(5) 0.092(5) 0.004(4) 0.008(3) 0.002(3)
C45 0.053(4) 0.126(7) 0.103(6) 0.033(5) 0.013(4) -0.009(4)
C46 0.053(4) 0.101(5) 0.086(5) -0.014(4) 0.009(3) 0.009(3)
Cu2 0.0412(5) 0.0877(7) 0.1024(7) 0.0187(5) 0.0111(4) 0.0020(4)
O3 0.136(5) 0.212(7) 0.120(5) 0.001(5) 0.032(4) 0.023(5)
O4 0.083(3) 0.137(5) 0.133(4) 0.057(4) -0.009(3) -0.029(3)
N5 0.047(3) 0.088(4) 0.101(4) 0.018(4) 0.003(3) -0.006(3)
N6 0.034(3) 0.083(4) 0.109(4) 0.011(4) 0.010(2) 0.002(2)
N7 0.055(3) 0.083(4) 0.097(4) 0.014(4) 0.016(3) 0.004(3)
N8 0.028(2) 0.090(4) 0.110(5) 0.016(4) 0.003(2) 0.005(2)
C47 0.021(3) 0.101(6) 0.099(6) 0.017(5) 0.007(3) -0.008(3)
C48 0.026(3) 0.100(6) 0.104(6) 0.019(5) 0.006(3) 0.003(3)
C49 0.034(3) 0.101(6) 0.095(5) 0.019(4) 0.013(3) 0.004(3)
C50 0.031(3) 0.112(6) 0.095(5) 0.031(5) 0.017(3) 0.015(3)
C51 0.058(4) 0.094(6) 0.092(5) 0.022(5) 0.018(3) 0.014(4)
C52 0.068(4) 0.084(5) 0.095(6) 0.009(4) 0.016(4) 0.012(3)
C53 0.119(6) 0.086(6) 0.109(6) 0.011(5) 0.026(5) 0.028(4)
C54 0.101(5) 0.091(6) 0.107(6) 0.025(5) 0.021(4) 0.021(4)
C55 0.069(4) 0.077(5) 0.113(6) 0.018(5) 0.019(4) 0.009(3)
C56 0.055(4) 0.091(6) 0.090(5) 0.012(5) 0.014(3) 0.007(3)
C57 0.036(3) 0.100(6) 0.099(6) 0.020(5) 0.001(3) 0.004(3)
C58 0.064(4) 0.096(6) 0.098(6) 0.020(4) 0.007(3) -0.007(4)
C59 0.077(5) 0.101(6) 0.088(5) 0.008(4) 0.002(4) -0.008(4)
C60 0.045(3) 0.088(5) 0.107(6) 0.006(5) 0.000(3) 0.004(3)
C61 0.046(4) 0.102(6) 0.100(6) 0.003(5) 0.000(3) -0.008(3)
C62 0.041(3) 0.096(5) 0.097(5) 0.008(5) -0.002(3) -0.009(3)
C63 0.063(4) 0.081(5) 0.132(7) 0.016(5) -0.008(4) -0.013(4)
C64 0.062(4) 0.086(6) 0.111(6) 0.027(4) 0.000(4) -0.016(4)
C65 0.031(3) 0.090(6) 0.112(6) 0.030(5) -0.001(3) -0.010(3)
C66 0.093(5) 0.092(5) 0.087(5) 0.020(4) 0.029(4) 0.029(4)
C67 0.081(5) 0.117(6) 0.097(6) 0.018(5) 0.014(4) 0.028(4)
C68 0.081(6) 0.148(8) 0.098(7) 0.017(6) 0.014(5) 0.040(6)
C69 0.138(8) 0.112(7) 0.094(7) -0.002(5) 0.009(6) 0.041(6)
C70 0.126(7) 0.087(6) 0.117(7) 0.006(5) 0.024(6) 0.013(5)
C71 0.130(7) 0.075(5) 0.099(6) 0.005(4) 0.032(5) 0.015(5)
C72 0.184(10) 0.133(8) 0.107(7) -0.006(6) 0.019(6) 0.031(7)
C73 0.069(4) 0.091(5) 0.096(5) 0.021(4) 0.017(4) 0.010(4)
C74 0.086(5) 0.102(6) 0.117(6) 0.022(5) -0.004(4) -0.001(5)
C75 0.097(6) 0.092(6) 0.135(7) 0.030(5) 0.002(5) -0.001(4)
C76 0.078(5) 0.093(5) 0.102(5) 0.019(4) 0.018(4) 0.017(4)
C77 0.087(5) 0.127(7) 0.126(6) 0.052(6) 0.014(5) 0.011(5)
C78 0.078(5) 0.128(7) 0.127(6) 0.044(6) 0.019(5) 0.007(5)
C79 0.112(6) 0.097(5) 0.105(5) 0.022(5) 0.022(4) 0.019(4)
C80 0.062(4) 0.096(6) 0.108(6) 0.007(4) -0.003(4) -0.009(4)
C81 0.076(5) 0.104(6) 0.130(7) 0.006(5) -0.008(4) 0.002(5)
C82 0.110(7) 0.092(6) 0.148(8) -0.016(6) -0.004(6) 0.000(5)
C83 0.105(6) 0.108(7) 0.126(7) -0.009(5) -0.004(5) -0.019(6)
C84 0.076(5) 0.112(6) 0.126(7) 0.007(5) -0.008(4) 0.001(5)
C85 0.073(5) 0.108(6) 0.107(6) -0.002(5) 0.002(4) -0.008(4)
C86 0.148(8) 0.128(8) 0.167(9) -0.036(7) -0.022(7) -0.011(6)
C87 0.038(3) 0.086(5) 0.132(7) 0.024(5) 0.000(3) -0.017(3)
C88 0.039(3) 0.119(7) 0.099(6) 0.039(5) 0.000(3) -0.015(4)
C89 0.036(3) 0.135(7) 0.104(6) 0.042(6) 0.014(4) -0.008(4)
C90 0.043(4) 0.118(6) 0.122(7) 0.021(6) 0.004(4) -0.002(4)
C91 0.071(5) 0.158(9) 0.144(8) 0.027(8) 0.037(6) 0.017(5)
C92 0.052(4) 0.118(7) 0.147(7) 0.051(6) -0.010(4) -0.030(4)

loop_
_atom_type_symbol
_atom_type_description
_atom_type_scat_dispersion_real
_atom_type_scat_dispersion_imag
_atom_type_scat_source
C C 0.0181 0.0091 'International Tables Vol C Tables 4.2.6.8 and 6.1.1.4'
H H 0.0000 0.0000 'International Tables Vol C Tables 4.2.6.8 and 6.1.1.4'
N N 0.0311 0.0180 'International Tables Vol C Tables 4.2.6.8 and 6.1.1.4'
O O 0.0492 0.0322 'International Tables Vol C Tables 4.2.6.8 and 6.1.1.4'
Cu Cu -1.9646 0.5888 'International Tables Vol C Tables 4.2.6.8 and 6.1.1.4'

loop_
_geom_angle_atom_site_label_1
_geom_angle_atom_site_label_2
_geom_angle_atom_site_label_3
_geom_angle
N3 Cu1 N4 91.5(2)
N3 Cu1 N1 166.7(2)
N4 Cu1 N1 81.7(2)
N3 Cu1 N2 97.3(2)
N4 Cu1 N2 167.2(2)
N1 Cu1 N2 91.4(2)
C1 N1 C4 107.1(5)
C1 N1 Cu1 117.0(4)
C4 N1 Cu1 130.7(4)
C9 N2 C6 107.3(5)
C9 N2 Cu1 122.9(4)
C6 N2 Cu1 126.3(4)
C11 N3 C14 106.6(5)
C11 N3 Cu1 123.3(4)
C14 N3 Cu1 126.1(4)
C19 N4 C16 108.4(5)
C19 N4 Cu1 116.2(4)
C16 N4 Cu1 131.6(4)
N1 C1 C2 111.5(6)
N1 C1 C19 111.7(5)
C2 C1 C19 136.6(6)
C3 C2 C41 131.0(6)
C3 C2 C1 103.8(5)
C41 C2 C1 125.2(6)
C2 C3 C4 109.5(5)
C2 C3 H3 125.2
C4 C3 H3 125.2
C5 C4 C3 132.6(6)
C5 C4 N1 119.6(5)
C3 C4 N1 107.8(5)
C4 C5 C6 123.9(6)
C4 C5 C20 117.5(6)
C6 C5 C20 118.6(6)
N2 C6 C7 108.0(5)
N2 C6 C5 124.0(6)
C7 C6 C5 127.8(6)
C8 C7 C6 109.1(6)
C8 C7 H7 125.5
C6 C7 H7 125.5
C7 C8 C9 106.8(6)
C7 C8 H8 126.6
C9 C8 H8 126.6
N2 C9 C10 124.9(6)
N2 C9 C8 108.8(6)
C10 C9 C8 126.2(7)
C11 C10 C9 123.3(6)
C11 C10 C27 118.4(6)
C9 C10 C27 118.3(7)
N3 C11 C10 125.0(6)
N3 C11 C12 109.0(6)
C10 C11 C12 126.0(7)
C13 C12 C11 106.9(6)
C13 C12 H12 126.6
C11 C12 H12 126.6
C12 C13 C14 109.5(6)
C12 C13 H13 125.2
C14 C13 H13 125.2
N3 C14 C15 125.5(6)
N3 C14 C13 108.1(6)
C15 C14 C13 126.3(7)
C16 C15 C14 122.2(6)
C16 C15 C34 118.5(6)
C14 C15 C34 119.3(6)
N4 C16 C15 120.3(6)
N4 C16 C17 106.3(6)
C15 C16 C17 133.3(6)
C18 C17 C16 110.1(6)
C18 C17 H17 125.0
C16 C17 H17 125.0
C17 C18 C19 105.6(6)
C17 C18 H18 127.2
C19 C18 H18 127.2
N4 C19 C18 109.3(6)
N4 C19 C1 111.2(5)
C18 C19 C1 139.5(6)
C25 C20 C21 118.7(7)
C25 C20 C5 121.5(6)
C21 C20 C5 119.7(6)
C20 C21 C22 118.0(8)
C20 C21 H21 121.0
C22 C21 H21 121.0
C23 C22 C21 121.7(8)
C23 C22 H22 119.2
C21 C22 H22 119.2
C24 C23 C22 118.0(8)
C24 C23 C26 122.9(11)
C22 C23 C26 119.1(10)
C23 C24 C25 123.8(9)
C23 C24 H24 118.1
C25 C24 H24 118.1
C24 C25 C20 119.8(8)
C24 C25 H25 120.1
C20 C25 H25 120.1
C23 C26 H26A 109.5
C23 C26 H26B 109.5
H26A C26 H26B 109.5
C23 C26 H26C 109.5
H26A C26 H26C 109.5
H26B C26 H26C 109.5
C28 C27 C32 119.4(7)
C28 C27 C10 120.9(7)
C32 C27 C10 119.7(7)
C27 C28 C29 120.6(9)
C27 C28 H28 119.7
C29 C28 H28 119.7
C30 C29 C28 120.8(10)
C30 C29 H29 119.6
C28 C29 H29 119.6
C29 C30 C31 119.8(9)
C29 C30 C33 120.0(11)
C31 C30 C33 120.2(10)
C30 C31 C32 119.7(9)
C30 C31 H31 120.2
C32 C31 H31 120.2
C31 C32 C27 119.5(8)
C31 C32 H32 120.2
C27 C32 H32 120.2
C30 C33 H33A 109.5
C30 C33 H33B 109.5
H33A C33 H33B 109.5
C30 C33 H33C 109.5
H33A C33 H33C 109.5
H33B C33 H33C 109.5
C35 C34 C39 117.5(6)
C35 C34 C15 122.2(6)
C39 C34 C15 120.3(6)
C36 C35 C34 121.1(7)
C36 C35 H35 119.4
C34 C35 H35 119.4
C37 C36 C35 121.0(8)
C37 C36 H36 119.5
C35 C36 H36 119.5
C36 C37 C38 118.6(7)
C36 C37 C40 120.1(8)
C38 C37 C40 121.3(8)
C39 C38 C37 120.6(7)
C39 C38 H38 119.7
C37 C38 H38 119.7
C38 C39 C34 121.2(7)
C38 C39 H39 119.4
C34 C39 H39 119.4
C37 C40 H40A 109.5
C37 C40 H40B 109.5
H40A C40 H40B 109.5
C37 C40 H40C 109.5
H40A C40 H40C 109.5
H40B C40 H40C 109.5
C42 C41 C2 129.8(6)
C42 C41 H41 115.1
C2 C41 H41 115.1
C41 C42 C43 123.2(6)
C41 C42 C46 116.3(6)
C43 C42 C46 120.5(6)
C44 C43 C42 126.3(6)
C44 C43 H43 116.8
C42 C43 H43 116.8
C43 C44 C45 117.3(7)
C43 C44 H44 121.3
C45 C44 H44 121.3
O1 C45 C44 124.5(8)
O1 C45 H45 117.7
C44 C45 H45 117.7
O2 C46 C42 127.9(7)
O2 C46 H46 116.0
C42 C46 H46 116.0
N6 Cu2 N8 166.9(2)
N6 Cu2 N5 91.0(3)
N8 Cu2 N5 81.7(3)
N6 Cu2 N7 98.0(3)
N8 Cu2 N7 91.0(3)
N5 Cu2 N7 167.4(2)
C65 N5 C62 109.4(6)
C65 N5 Cu2 116.2(5)
C62 N5 Cu2 131.9(5)
C60 N6 C57 104.1(6)
C60 N6 Cu2 128.9(5)
C57 N6 Cu2 124.0(5)
C52 N7 C55 108.7(6)
C52 N7 Cu2 127.0(5)
C55 N7 Cu2 121.1(5)
C47 N8 C50 107.0(6)
C47 N8 Cu2 116.9(5)
C50 N8 Cu2 131.7(5)
N8 C47 C65 112.0(6)
N8 C47 C48 111.0(7)
C65 C47 C48 136.9(7)
C49 C48 C47 105.2(6)
C49 C48 C87 130.9(7)
C47 C48 C87 123.9(8)
C48 C49 C50 107.9(7)
C48 C49 H49 126.0
C50 C49 H49 126.0
N8 C50 C49 108.6(7)
N8 C50 C51 120.7(6)
C49 C50 C51 130.5(8)
C52 C51 C50 120.2(7)
C52 C51 C66 120.8(7)
C50 C51 C66 119.0(6)
N7 C52 C51 126.4(7)
N7 C52 C53 108.1(6)
C51 C52 C53 125.4(7)
C54 C53 C52 107.4(7)
C54 C53 H53 126.3
C52 C53 H53 126.3
C53 C54 C55 109.3(7)
C53 C54 H54 125.3
C55 C54 H54 125.3
C56 C55 N7 125.8(7)
C56 C55 C54 127.8(7)
N7 C55 C54 106.4(7)
C55 C56 C57 124.4(7)
C55 C56 C73 117.6(7)
C57 C56 C73 118.0(7)
C56 C57 N6 123.6(7)
C56 C57 C58 126.8(7)
N6 C57 C58 109.5(7)
C59 C58 C57 108.1(7)
C59 C58 H58 126.0
C57 C58 H58 126.0
C58 C59 C60 106.7(7)
C58 C59 H59 126.6
C60 C59 H59 126.6
N6 C60 C59 111.5(6)
N6 C60 C61 123.1(7)
C59 C60 C61 125.3(8)
C62 C61 C60 122.1(7)
C62 C61 C80 119.3(7)
C60 C61 C80 118.5(7)
N5 C62 C61 121.3(7)
N5 C62 C63 106.4(6)
C61 C62 C63 132.1(8)
C64 C63 C62 108.0(7)
C64 C63 H63 126.0
C62 C63 H63 126.0
C63 C64 C65 107.5(6)
C63 C64 H64 126.2
C65 C64 H64 126.2
N5 C65 C64 108.5(7)
N5 C65 C47 111.5(7)
C64 C65 C47 140.0(7)
C71 C66 C67 116.7(8)
C71 C66 C51 120.0(7)
C67 C66 C51 123.2(8)
C68 C67 C66 121.8(8)
C68 C67 H67 119.1
C66 C67 H67 119.1
C67 C68 C69 122.2(8)
C67 C68 H68 118.9
C69 C68 H68 118.9
C68 C69 C70 115.2(8)
C68 C69 C72 122.0(9)
C70 C69 C72 122.7(11)
C71 C70 C69 123.0(9)
C71 C70 H70 118.5
C69 C70 H70 118.5
C66 C71 C70 121.0(8)
C66 C71 H71 119.5
C70 C71 H71 119.5
C69 C72 H72A 109.5
C69 C72 H72B 109.5
H72A C72 H72B 109.5
C69 C72 H72C 109.5
H72A C72 H72C 109.5
H72B C72 H72C 109.5
C78 C73 C74 118.1(7)
C78 C73 C56 120.3(7)
C74 C73 C56 121.6(7)
C73 C74 C75 120.4(7)
C73 C74 H74 119.8
C75 C74 H74 119.8
C76 C75 C74 122.6(8)
C76 C75 H75 118.7
C74 C75 H75 118.7
C75 C76 C77 116.5(7)
C75 C76 C79 122.7(8)
C77 C76 C79 120.8(7)
C78 C77 C76 121.7(8)
C78 C77 H77 119.1
C76 C77 H77 119.1
C73 C78 C77 120.5(8)
C73 C78 H78 119.7
C77 C78 H78 119.7
C76 C79 H79A 109.5
C76 C79 H79B 109.5
H79A C79 H79B 109.5
C76 C79 H79C 109.5
H79A C79 H79C 109.5
H79B C79 H79C 109.5
C85 C80 C81 117.3(8)
C85 C80 C61 121.0(7)
C81 C80 C61 121.6(7)
C82 C81 C80 121.7(8)
C82 C81 H81 119.2
C80 C81 H81 119.2
C83 C82 C81 120.5(8)
C83 C82 H82 119.7
C81 C82 H82 119.7
C82 C83 C84 118.7(8)
C82 C83 C86 120.2(9)
C84 C83 C86 121.0(9)
C83 C84 C85 120.2(8)
C83 C84 H84 119.9
C85 C84 H84 119.9
C80 C85 C84 121.6(8)
C80 C85 H85 119.2
C84 C85 H85 119.2
C83 C86 H86A 109.5
C83 C86 H86B 109.5
H86A C86 H86B 109.5
C83 C86 H86C 109.5
H86A C86 H86C 109.5
H86B C86 H86C 109.5
C88 C87 C48 128.9(8)
C88 C87 H87 115.6
C48 C87 H87 115.6
C87 C88 C89 124.7(7)
C87 C88 C92 114.0(8)
C89 C88 C92 121.3(7)
C90 C89 C88 130.6(8)
C90 C89 H89 114.7
C88 C89 H89 114.7
C89 C90 C91 122.6(9)
C89 C90 H90 118.7
C91 C90 H90 118.7
O3 C91 C90 126.1(10)
O3 C91 H91 116.9
C90 C91 H91 116.9
O4 C92 C88 123.6(9)
O4 C92 H92 118.2
C88 C92 H92 118.2

loop_
_geom_bond_atom_site_label_1
_geom_bond_atom_site_label_2
_geom_bond_distance
Cu1 N3 1.873(5)
Cu1 N4 1.875(5)
Cu1 N1 1.880(5)
Cu1 N2 1.899(5)
O1 C45 1.234(8)
O2 C46 1.196(7)
N1 C1 1.335(7)
N1 C4 1.401(7)
N2 C9 1.371(8)
N2 C6 1.389(7)
N3 C11 1.393(8)
N3 C14 1.393(8)
N4 C19 1.362(7)
N4 C16 1.390(7)
C1 C2 1.433(8)
C1 C19 1.446(8)
C2 C3 1.393(8)
C2 C41 1.407(8)
C3 C4 1.395(8)
C3 H3 0.9500
C4 C5 1.387(8)
C5 C6 1.420(8)
C5 C20 1.516(9)
C6 C7 1.419(8)
C7 C8 1.343(8)
C7 H7 0.9500
C8 C9 1.441(9)
C8 H8 0.9500
C9 C10 1.412(9)
C10 C11 1.398(9)
C10 C27 1.476(9)
C11 C12 1.451(9)
C12 C13 1.333(9)
C12 H12 0.9500
C13 C14 1.437(9)
C13 H13 0.9500
C14 C15 1.407(9)
C15 C16 1.396(9)
C15 C34 1.492(9)
C16 C17 1.412(9)
C17 C18 1.366(8)
C17 H17 0.9500
C18 C19 1.423(8)
C18 H18 0.9500
C20 C25 1.391(9)
C20 C21 1.412(9)
C21 C22 1.418(10)
C21 H21 0.9500
C22 C23 1.380(12)
C22 H22 0.9500
C23 C24 1.336(12)
C23 C26 1.529(11)
C24 C25 1.371(10)
C24 H24 0.9500
C25 H25 0.9500
C26 H26A 0.9800
C26 H26B 0.9800
C26 H26C 0.9800
C27 C28 1.370(10)
C27 C32 1.422(10)
C28 C29 1.387(11)
C28 H28 0.9500
C29 C30 1.381(13)
C29 H29 0.9500
C30 C31 1.395(13)
C30 C33 1.551(13)
C31 C32 1.400(11)
C31 H31 0.9500
C32 H32 0.9500
C33 H33A 0.9800
C33 H33B 0.9800
C33 H33C 0.9800
C34 C35 1.387(9)
C34 C39 1.407(9)
C35 C36 1.386(10)
C35 H35 0.9500
C36 C37 1.383(11)
C36 H36 0.9500
C37 C38 1.389(10)
C37 C40 1.514(11)
C38 C39 1.379(9)
C38 H38 0.9500
C39 H39 0.9500
C40 H40A 0.9800
C40 H40B 0.9800
C40 H40C 0.9800
C41 C42 1.383(8)
C41 H41 0.9500
C42 C43 1.459(9)
C42 C46 1.464(9)
C43 C44 1.331(8)
C43 H43 0.9500
C44 C45 1.442(10)
C44 H44 0.9500
C45 H45 0.9500
C46 H46 0.9500
Cu2 N6 1.858(6)
Cu2 N8 1.858(6)
Cu2 N5 1.879(6)
Cu2 N7 1.891(6)
O3 C91 1.211(10)
O4 C92 1.211(8)
N5 C65 1.354(8)
N5 C62 1.370(8)
N6 C60 1.376(8)
N6 C57 1.403(8)
N7 C52 1.370(8)
N7 C55 1.403(8)
N8 C47 1.350(8)
N8 C50 1.394(8)
C47 C65 1.420(9)
C47 C48 1.432(9)
C48 C49 1.391(9)
C48 C87 1.438(9)
C49 C50 1.421(9)
C49 H49 0.9500
C50 C51 1.430(10)
C51 C52 1.410(9)
C51 C66 1.466(10)
C52 C53 1.445(9)
C53 C54 1.346(9)
C53 H53 0.9500
C54 C55 1.437(10)
C54 H54 0.9500
C55 C56 1.380(9)
C56 C57 1.395(9)
C56 C73 1.484(9)
C57 C58 1.431(9)
C58 C59 1.337(9)
C58 H58 0.9500
C59 C60 1.425(9)
C59 H59 0.9500
C60 C61 1.455(9)
C61 C62 1.393(9)
C61 C80 1.478(10)
C62 C63 1.442(9)
C63 C64 1.351(9)
C63 H63 0.9500
C64 C65 1.415(10)
C64 H64 0.9500
C66 C71 1.380(10)
C66 C67 1.386(9)
C67 C68 1.378(11)
C67 H67 0.9500
C68 C69 1.388(12)
C68 H68 0.9500
C69 C70 1.389(11)
C69 C72 1.498(11)
C70 C71 1.383(10)
C70 H70 0.9500
C71 H71 0.9500
C72 H72A 0.9800
C72 H72B 0.9800
C72 H72C 0.9800
C73 C78 1.382(10)
C73 C74 1.384(10)
C74 C75 1.392(10)
C74 H74 0.9500
C75 C76 1.368(10)
C75 H75 0.9500
C76 C77 1.396(10)
C76 C79 1.506(9)
C77 C78 1.394(10)
C77 H77 0.9500
C78 H78 0.9500
C79 H79A 0.9800
C79 H79B 0.9800
C79 H79C 0.9800
C80 C85 1.364(9)
C80 C81 1.403(10)
C81 C82 1.386(11)
C81 H81 0.9500
C82 C83 1.376(11)
C82 H82 0.9500
C83 C84 1.388(11)
C83 C86 1.537(11)
C84 C85 1.407(10)
C84 H84 0.9500
C85 H85 0.9500
C86 H86A 0.9800
C86 H86B 0.9800
C86 H86C 0.9800
C87 C88 1.369(9)
C87 H87 0.9500
C88 C89 1.417(10)
C88 C92 1.496(11)
C89 C90 1.337(10)
C89 H89 0.9500
C90 C91 1.448(12)
C90 H90 0.9500
C91 H91 0.9500
C92 H92 0.9500

loop_
_geom_torsion_atom_site_label_1
_geom_torsion_atom_site_label_2
_geom_torsion_atom_site_label_3
_geom_torsion_atom_site_label_4
_geom_torsion
N3 Cu1 N1 C1 -64.0(10)
N4 Cu1 N1 C1 -4.0(4)
N2 Cu1 N1 C1 165.2(4)
N3 Cu1 N1 C4 145.1(8)
N4 Cu1 N1 C4 -154.9(5)
N2 Cu1 N1 C4 14.3(5)
N3 Cu1 N2 C9 -8.7(4)
N4 Cu1 N2 C9 -141.6(9)
N1 Cu1 N2 C9 161.1(4)
N3 Cu1 N2 C6 -164.8(4)
N4 Cu1 N2 C6 62.3(11)
N1 Cu1 N2 C6 5.0(5)
N4 Cu1 N3 C11 163.1(4)
N1 Cu1 N3 C11 -137.9(9)
N2 Cu1 N3 C11 -7.6(4)
N4 Cu1 N3 C14 8.8(4)
N1 Cu1 N3 C14 67.8(11)
N2 Cu1 N3 C14 -161.9(4)
N3 Cu1 N4 C19 162.7(4)
N1 Cu1 N4 C19 -5.8(3)
N2 Cu1 N4 C19 -64.0(10)
N3 Cu1 N4 C16 7.5(5)
N1 Cu1 N4 C16 -161.0(5)
N2 Cu1 N4 C16 140.8(9)
C4 N1 C1 C2 -6.3(5)
Cu1 N1 C1 C2 -163.7(3)
C4 N1 C1 C19 169.4(4)
Cu1 N1 C1 C19 12.1(5)
N1 C1 C2 C3 5.5(5)
C19 C1 C2 C3 -168.7(6)
N1 C1 C2 C41 -173.8(5)
C19 C1 C2 C41 12.0(9)
C41 C2 C3 C4 176.9(5)
C1 C2 C3 C4 -2.4(5)
C2 C3 C4 C5 177.3(5)
C2 C3 C4 N1 -1.2(5)
C1 N1 C4 C5 -174.1(4)
Cu1 N1 C4 C5 -21.1(7)
C1 N1 C4 C3 4.6(5)
Cu1 N1 C4 C3 157.7(4)
C3 C4 C5 C6 -172.4(5)
N1 C4 C5 C6 6.0(8)
C3 C4 C5 C20 5.5(8)
N1 C4 C5 C20 -176.2(5)
C9 N2 C6 C7 -0.7(6)
Cu1 N2 C6 C7 158.4(4)
C9 N2 C6 C5 -177.2(5)
Cu1 N2 C6 C5 -18.1(8)
C4 C5 C6 N2 13.3(8)
C20 C5 C6 N2 -164.6(5)
C4 C5 C6 C7 -162.6(6)
C20 C5 C6 C7 19.6(9)
N2 C6 C7 C8 0.9(7)
C5 C6 C7 C8 177.2(6)
C6 C7 C8 C9 -0.7(7)
C6 N2 C9 C10 179.1(5)
Cu1 N2 C9 C10 19.1(8)
C6 N2 C9 C8 0.3(6)
Cu1 N2 C9 C8 -159.7(4)
C7 C8 C9 N2 0.2(7)
C7 C8 C9 C10 -178.5(6)
N2 C9 C10 C11 -11.9(9)
C8 C9 C10 C11 166.7(6)
N2 C9 C10 C27 166.3(6)
C8 C9 C10 C27 -15.1(9)
C14 N3 C11 C10 174.7(5)
Cu1 N3 C11 C10 16.1(7)
C14 N3 C11 C12 -1.6(6)
Cu1 N3 C11 C12 -160.1(4)
C9 C10 C11 N3 -7.3(9)
C27 C10 C11 N3 174.6(5)
C9 C10 C11 C12 168.4(6)
C27 C10 C11 C12 -9.8(9)
N3 C11 C12 C13 1.2(7)
C10 C11 C12 C13 -175.0(6)
C11 C12 C13 C14 -0.4(7)
C11 N3 C14 C15 -176.6(5)
Cu1 N3 C14 C15 -18.8(8)
C11 N3 C14 C13 1.3(6)
Cu1 N3 C14 C13 159.1(4)
C12 C13 C14 N3 -0.6(7)
C12 C13 C14 C15 177.3(6)
N3 C14 C15 C16 11.1(9)
C13 C14 C15 C16 -166.4(5)
N3 C14 C15 C34 -170.6(5)
C13 C14 C15 C34 11.9(9)
C19 N4 C16 C15 -171.7(5)
Cu1 N4 C16 C15 -15.1(8)
C19 N4 C16 C17 5.1(6)
Cu1 N4 C16 C17 161.7(4)
C14 C15 C16 N4 5.6(8)
C34 C15 C16 N4 -172.7(5)
C14 C15 C16 C17 -170.2(6)
C34 C15 C16 C17 11.6(9)
N4 C16 C17 C18 -2.9(6)
C15 C16 C17 C18 173.4(6)
C16 C17 C18 C19 -0.4(6)
C16 N4 C19 C18 -5.5(6)
Cu1 N4 C19 C18 -166.2(3)
C16 N4 C19 C1 174.1(4)
Cu1 N4 C19 C1 13.4(5)
C17 C18 C19 N4 3.7(6)
C17 C18 C19 C1 -175.8(6)
N1 C1 C19 N4 -16.0(6)
C2 C1 C19 N4 158.2(5)
N1 C1 C19 C18 163.5(6)
C2 C1 C19 C18 -22.3(11)
C4 C5 C20 C25 -131.5(6)
C6 C5 C20 C25 46.4(8)
C4 C5 C20 C21 46.5(7)
C6 C5 C20 C21 -135.6(6)
C25 C20 C21 C22 2.8(9)
C5 C20 C21 C22 -175.2(5)
C20 C21 C22 C23 -2.6(10)
C21 C22 C23 C24 1.3(12)
C21 C22 C23 C26 -179.8(7)
C22 C23 C24 C25 -0.2(14)
C26 C23 C24 C25 -179.1(8)
C23 C24 C25 C20 0.5(13)
C21 C20 C25 C24 -1.9(10)
C5 C20 C25 C24 176.1(6)
C11 C10 C27 C28 125.2(8)
C9 C10 C27 C28 -53.1(9)
C11 C10 C27 C32 -55.8(8)
C9 C10 C27 C32 126.0(7)
C32 C27 C28 C29 2.4(14)
C10 C27 C28 C29 -178.5(9)
C27 C28 C29 C30 1.5(18)
C28 C29 C30 C31 -4(2)
C28 C29 C30 C33 177.9(12)
C29 C30 C31 C32 2.6(18)
C33 C30 C31 C32 -179.3(11)
C30 C31 C32 C27 1.2(14)
C28 C27 C32 C31 -3.7(12)
C10 C27 C32 C31 177.2(7)
C16 C15 C34 C35 51.9(9)
C14 C15 C34 C35 -126.4(7)
C16 C15 C34 C39 -130.2(7)
C14 C15 C34 C39 51.5(8)
C39 C34 C35 C36 -0.3(11)
C15 C34 C35 C36 177.7(7)
C34 C35 C36 C37 -0.7(13)
C35 C36 C37 C38 2.0(15)
C35 C36 C37 C40 -179.3(9)
C36 C37 C38 C39 -2.2(14)
C40 C37 C38 C39 179.1(9)
C37 C38 C39 C34 1.2(13)
C35 C34 C39 C38 0.1(11)
C15 C34 C39 C38 -177.9(7)
C3 C2 C41 C42 -13.8(9)
C1 C2 C41 C42 165.3(5)
C2 C41 C42 C43 -3.9(9)
C2 C41 C42 C46 178.6(5)
C41 C42 C43 C44 158.9(6)
C46 C42 C43 C44 -23.6(8)
C42 C43 C44 C45 -177.6(5)
C43 C44 C45 O1 178.5(6)
C41 C42 C46 O2 -178.2(6)
C43 C42 C46 O2 4.2(9)
N6 Cu2 N5 C65 164.2(4)
N8 Cu2 N5 C65 -4.8(4)
N7 Cu2 N5 C65 -59.3(12)
N6 Cu2 N5 C62 4.3(5)
N8 Cu2 N5 C62 -164.7(5)
N7 Cu2 N5 C62 140.7(10)
N8 Cu2 N6 C60 64.1(12)
N5 Cu2 N6 C60 8.2(5)
N7 Cu2 N6 C60 -163.1(5)
N8 Cu2 N6 C57 -138.3(10)
N5 Cu2 N6 C57 165.8(4)
N7 Cu2 N6 C57 -5.5(4)
N6 Cu2 N7 C52 -167.4(5)
N8 Cu2 N7 C52 3.0(5)
N5 Cu2 N7 C52 56.7(12)
N6 Cu2 N7 C55 -9.6(5)
N8 Cu2 N7 C55 160.8(4)
N5 Cu2 N7 C55 -145.5(10)
N6 Cu2 N8 C47 -60.8(11)
N5 Cu2 N8 C47 -4.0(4)
N7 Cu2 N8 C47 165.8(4)
N6 Cu2 N8 C50 146.3(9)
N5 Cu2 N8 C50 -156.9(5)
N7 Cu2 N8 C50 12.9(5)
C50 N8 C47 C65 170.6(4)
Cu2 N8 C47 C65 11.4(5)
C50 N8 C47 C48 -6.0(6)
Cu2 N8 C47 C48 -165.2(3)
N8 C47 C48 C49 6.4(6)
C65 C47 C48 C49 -169.0(6)
N8 C47 C48 C87 -176.3(5)
C65 C47 C48 C87 8.3(9)
C47 C48 C49 C50 -4.1(6)
C87 C48 C49 C50 178.8(5)
C47 N8 C50 C49 3.3(6)
Cu2 N8 C50 C49 158.1(4)
C47 N8 C50 C51 -171.6(5)
Cu2 N8 C50 C51 -16.8(8)
C48 C49 C50 N8 0.6(6)
C48 C49 C50 C51 174.9(5)
N8 C50 C51 C52 2.0(8)
C49 C50 C51 C52 -171.6(5)
N8 C50 C51 C66 -177.1(5)
C49 C50 C51 C66 9.3(9)
C55 N7 C52 C51 -176.0(6)
Cu2 N7 C52 C51 -16.0(9)
C55 N7 C52 C53 1.3(7)
Cu2 N7 C52 C53 161.3(5)
C50 C51 C52 N7 14.0(9)
C66 C51 C52 N7 -166.8(6)
C50 C51 C52 C53 -162.9(6)
C66 C51 C52 C53 16.3(10)
N7 C52 C53 C54 -0.8(8)
C51 C52 C53 C54 176.6(6)
C52 C53 C54 C55 -0.1(8)
C52 N7 C55 C56 179.6(6)
Cu2 N7 C55 C56 18.2(8)
C52 N7 C55 C54 -1.4(7)
Cu2 N7 C55 C54 -162.8(4)
C53 C54 C55 C56 179.9(7)
C53 C54 C55 N7 0.9(8)
N7 C55 C56 C57 -9.6(10)
C54 C55 C56 C57 171.5(6)
N7 C55 C56 C73 168.5(6)
C54 C55 C56 C73 -10.4(10)
C55 C56 C57 N6 -8.4(9)
C73 C56 C57 N6 173.6(5)
C55 C56 C57 C58 169.7(6)
C73 C56 C57 C58 -8.3(9)
C60 N6 C57 C56 177.0(5)
Cu2 N6 C57 C56 14.9(7)
C60 N6 C57 C58 -1.3(6)
Cu2 N6 C57 C58 -163.5(4)
C56 C57 C58 C59 -176.5(6)
N6 C57 C58 C59 1.8(7)
C57 C58 C59 C60 -1.5(7)
C57 N6 C60 C59 0.4(6)
Cu2 N6 C60 C59 161.4(4)
C57 N6 C60 C61 -175.9(5)
Cu2 N6 C60 C61 -14.9(8)
C58 C59 C60 N6 0.7(7)
C58 C59 C60 C61 176.9(6)
N6 C60 C61 C62 8.1(9)
C59 C60 C61 C62 -167.7(6)
N6 C60 C61 C80 -170.9(5)
C59 C60 C61 C80 13.4(9)
C65 N5 C62 C61 -171.2(5)
Cu2 N5 C62 C61 -10.3(8)
C65 N5 C62 C63 4.0(6)
Cu2 N5 C62 C63 165.0(4)
C60 C61 C62 N5 4.1(9)
C80 C61 C62 N5 -177.0(5)
C60 C61 C62 C63 -169.8(6)
C80 C61 C62 C63 9.2(10)
N5 C62 C63 C64 -3.0(7)
C61 C62 C63 C64 171.5(6)
C62 C63 C64 C65 0.9(7)
C62 N5 C65 C64 -3.6(6)
Cu2 N5 C65 C64 -167.9(4)
C62 N5 C65 C47 176.3(5)
Cu2 N5 C65 C47 12.0(6)
C63 C64 C65 N5 1.6(7)
C63 C64 C65 C47 -178.2(7)
N8 C47 C65 N5 -14.7(6)
C48 C47 C65 N5 160.7(6)
N8 C47 C65 C64 165.1(7)
C48 C47 C65 C64 -19.5(12)
C52 C51 C66 C71 46.0(9)
C50 C51 C66 C71 -134.9(7)
C52 C51 C66 C67 -135.2(7)
C50 C51 C66 C67 43.9(9)
C71 C66 C67 C68 -0.2(10)
C51 C66 C67 C68 -179.0(6)
C66 C67 C68 C69 2.0(12)
C67 C68 C69 C70 -2.3(12)
C67 C68 C69 C72 -179.7(7)
C68 C69 C70 C71 0.8(12)
C72 C69 C70 C71 178.2(8)
C67 C66 C71 C70 -1.3(11)
C51 C66 C71 C70 177.6(6)
C69 C70 C71 C66 1.0(12)
C55 C56 C73 C78 125.2(7)
C57 C56 C73 C78 -56.7(8)
C55 C56 C73 C74 -54.6(9)
C57 C56 C73 C74 123.6(7)
C78 C73 C74 C75 0.9(11)
C56 C73 C74 C75 -179.4(7)
C73 C74 C75 C76 -2.7(12)
C74 C75 C76 C77 3.2(12)
C74 C75 C76 C79 -177.9(7)
C75 C76 C77 C78 -2.1(12)
C79 C76 C77 C78 178.9(7)
C74 C73 C78 C77 0.1(11)
C56 C73 C78 C77 -179.6(7)
C76 C77 C78 C73 0.5(12)
C62 C61 C80 C85 -126.9(7)
C60 C61 C80 C85 52.0(9)
C62 C61 C80 C81 49.5(9)
C60 C61 C80 C81 -131.5(7)
C85 C80 C81 C82 1.2(11)
C61 C80 C81 C82 -175.4(7)
C80 C81 C82 C83 -0.3(13)
C81 C82 C83 C84 -0.1(13)
C81 C82 C83 C86 176.5(8)
C82 C83 C84 C85 -0.4(12)
C86 C83 C84 C85 -177.0(8)
C81 C80 C85 C84 -1.8(11)
C61 C80 C85 C84 174.8(7)
C83 C84 C85 C80 1.5(12)
C49 C48 C87 C88 -17.5(10)
C47 C48 C87 C88 165.9(5)
C48 C87 C88 C89 -1.7(9)
C48 C87 C88 C92 -180.0(5)
C87 C88 C89 C90 161.3(6)
C92 C88 C89 C90 -20.6(10)
C88 C89 C90 C91 -179.0(6)
C89 C90 C91 O3 179.0(8)
C87 C88 C92 O4 -177.3(6)
C89 C88 C92 O4 4.4(9)
